data_2234828
loop_
_publ_author_name
'Meng, Zhao-Hui'
'Feng, Yu-Quan'
'Chen, Xin-Feng'

_publ_section_title
;
 5,6-Dihydro-1,10-phenanthroline-1,10-diium
 \m-oxido-bis[pentafluoridotantalate(V)]
;
_journal_coeditor_code WM2602
_journal_issue 5
_journal_name_full 'Acta Crystallographica Section E'
_journal_page_first m561
_journal_paper_doi 10.1107/S1600536812014742
_journal_volume 68
_journal_year 2012
_chemical_formula_iupac '(C12 H12 N2) [Ta2 F10 O]'
_chemical_formula_moiety 'C12 H12 N2 2+, F10 O Ta2 2-'
_chemical_formula_sum 'C12 H12 F10 N2 O Ta2'
_chemical_formula_weight 752.14
_chemical_name_systematic
;
5,6-Dihydro-1,10-phenanthroline-1,10-diium
\m-oxido-bis[pentafluoridotantalate(V)]
;
_space_group_IT_number 15
_symmetry_cell_setting monoclinic
_symmetry_space_group_name_Hall '-C 2yc'
_symmetry_space_group_name_H-M 'C 1 2/c 1'
_atom_sites_solution_hydrogens geom
_atom_sites_solution_primary direct
_atom_sites_solution_secondary difmap
_audit_creation_method SHELXL-97
_cell_angle_alpha 90.00
_cell_angle_beta 90.093(2)
_cell_angle_gamma 90.00
_cell_formula_units_Z 4
_cell_length_a 13.536(2)
_cell_length_b 11.3031(17)
_cell_length_c 11.5316(17)
_cell_measurement_reflns_used 3156
_cell_measurement_temperature 296(2)
_cell_measurement_theta_max 28.29
_cell_measurement_theta_min 2.35
_cell_volume 1764.3(5)
_computing_cell_refinement 'SAINT (Bruker, 2008)'
_computing_data_collection 'APEX2 (Bruker, 2008)'
_computing_data_reduction 'SAINT (Bruker, 2008)'
_computing_molecular_graphics 'SHELXTL (Sheldrick, 2008)'
_computing_publication_material 'SHELXTL (Sheldrick, 2008)'
_computing_structure_refinement 'SHELXL97 (Sheldrick, 2008)'
_computing_structure_solution 'SHELXS97 (Sheldrick, 2008)'
_diffrn_ambient_temperature 296(2)
_diffrn_measured_fraction_theta_full 0.998
_diffrn_measured_fraction_theta_max 0.998
_diffrn_measurement_device_type 'Bruker APEXII CCD'
_diffrn_measurement_method '\f and \w scans'
_diffrn_radiation_monochromator graphite
_diffrn_radiation_source 'fine-focus sealed tube'
_diffrn_radiation_type MoK\a
_diffrn_radiation_wavelength 0.71073
_diffrn_reflns_av_R_equivalents 0.0291
_diffrn_reflns_av_sigmaI/netI 0.0315
_diffrn_reflns_limit_h_max 16
_diffrn_reflns_limit_h_min -13
_diffrn_reflns_limit_k_max 13
_diffrn_reflns_limit_k_min -13
_diffrn_reflns_limit_l_max 12
_diffrn_reflns_limit_l_min -14
_diffrn_reflns_number 4738
_diffrn_reflns_theta_full 26.00
_diffrn_reflns_theta_max 26.00
_diffrn_reflns_theta_min 2.94
_exptl_absorpt_coefficient_mu 12.499
_exptl_absorpt_correction_T_max 0.2251
_exptl_absorpt_correction_T_min 0.1788
_exptl_absorpt_correction_type multi-scan
_exptl_absorpt_process_details '(<i>SADABS</i>; Bruker, 2008)'
_exptl_crystal_colour yellow
_exptl_crystal_density_diffrn 2.831
_exptl_crystal_density_method 'not measured'
_exptl_crystal_description block
_exptl_crystal_F_000 1368
_exptl_crystal_size_max 0.21
_exptl_crystal_size_mid 0.20
_exptl_crystal_size_min 0.17
_refine_diff_density_max 1.956
_refine_diff_density_min -1.137
_refine_ls_extinction_method none
_refine_ls_goodness_of_fit_ref 1.052
_refine_ls_hydrogen_treatment constr
_refine_ls_matrix_type full
_refine_ls_number_parameters 124
_refine_ls_number_reflns 1725
_refine_ls_number_restraints 0
_refine_ls_restrained_S_all 1.052
_refine_ls_R_factor_all 0.0317
_refine_ls_R_factor_gt 0.0284
_refine_ls_shift/su_max 0.000
_refine_ls_shift/su_mean 0.000
_refine_ls_structure_factor_coef Fsqd
_refine_ls_weighting_details 'calc w=1/[\s^2^(Fo^2^)+(0.0278P)^2^+20.5568P] where P=(Fo^2^+2Fc^2^)/3'
_refine_ls_weighting_scheme calc
_refine_ls_wR_factor_gt 0.0700
_refine_ls_wR_factor_ref 0.0723
_reflns_number_gt 1573
_reflns_number_total 1725
_reflns_threshold_expression I>2sigma(I)
_cod_data_source_file wm2602.cif
_cod_data_source_block I
_cod_original_cell_volume 1764.4(5)
_cod_original_sg_symbol_H-M 'C 2/c'
_cod_database_code 2234828
_cod_database_fobs_code 2234828

loop_
_symmetry_equiv_pos_as_xyz
'x, y, z'
'-x, y, -z+1/2'
'x+1/2, y+1/2, z'
'-x+1/2, y+1/2, -z+1/2'
'-x, -y, -z'
'x, -y, z-1/2'
'-x+1/2, -y+1/2, -z'
'x+1/2, -y+1/2, z-1/2'

loop_
_atom_site_type_symbol
_atom_site_label
_atom_site_fract_x
_atom_site_fract_y
_atom_site_fract_z
_atom_site_U_iso_or_equiv
_atom_site_adp_type
_atom_site_calc_flag
_atom_site_refinement_flags
_atom_site_occupancy
_atom_site_symmetry_multiplicity
Ta Ta1 0.193168(19) 0.18732(2) 0.13666(2) 0.03630(12) Uani d . 1 1
C C2 0.9169(6) 0.2166(8) 0.9660(7) 0.0499(19) Uani d . 1 1
H H2A 0.9123 0.1448 1.0050 0.060 Uiso calc R 1 1
C C1 0.9649(4) 0.2220(5) 0.8646(5) 0.0210(10) Uani d . 1 1
C C5 0.9738(5) 0.3254(5) 0.8051(5) 0.0332(13) Uani d . 1 1
N N1 0.9318(6) 0.4270(7) 0.8502(7) 0.069(2) Uani d . 1 1
H H1A 0.9361 0.4931 0.8136 0.083 Uiso calc R 1 1
C C4 0.8832(7) 0.4207(9) 0.9546(7) 0.062(2) Uani d . 1 1
H H4A 0.8558 0.4890 0.9858 0.075 Uiso calc R 1 1
C C3 0.8742(7) 0.3164(9) 1.0135(7) 0.060(2) Uani d . 1 1
H H3A 0.8403 0.3127 1.0834 0.072 Uiso calc R 1 1
F F1 0.2944(5) 0.0732(6) 0.1479(5) 0.093(2) Uani d . 1 1
F F2 0.1355(4) 0.1192(5) 0.2716(4) 0.0684(14) Uani d . 1 1
F F3 0.1159(4) 0.0811(4) 0.0475(4) 0.0692(15) Uani d . 1 1
F F4 0.0908(5) 0.2992(5) 0.1343(7) 0.0867(19) Uani d . 1 1
F F5 0.2665(4) 0.2877(5) 0.2351(5) 0.0720(15) Uani d . 1 1
O O1 0.2500 0.2500 0.0000 0.082(3) Uani d S 1 2
C C6 1.0104(5) 0.1139(6) 0.8134(6) 0.0408(15) Uani d . 1 1
H H6A 0.9827 0.0436 0.8490 0.049 Uiso calc R 1 1
H H6B 1.0811 0.1141 0.8270 0.049 Uiso calc R 1 1

loop_
_atom_site_aniso_label
_atom_site_aniso_U_11
_atom_site_aniso_U_22
_atom_site_aniso_U_33
_atom_site_aniso_U_12
_atom_site_aniso_U_13
_atom_site_aniso_U_23
Ta1 0.03744(18) 0.03940(18) 0.03206(18) -0.00695(11) 0.00427(11) -0.00056(11)
C2 0.047(4) 0.069(5) 0.033(4) -0.008(4) 0.001(3) 0.012(4)
C1 0.023(3) 0.023(2) 0.016(2) -0.001(2) 0.004(2) 0.002(2)
C5 0.039(3) 0.032(3) 0.028(3) 0.000(3) 0.001(3) -0.004(2)
N1 0.087(5) 0.062(5) 0.059(4) 0.015(4) 0.000(4) -0.007(4)
C4 0.069(6) 0.076(6) 0.042(4) 0.016(5) 0.015(4) -0.022(4)
C3 0.056(5) 0.099(7) 0.025(4) 0.003(4) 0.013(3) -0.012(4)
F1 0.094(4) 0.117(5) 0.066(3) 0.058(4) -0.006(3) -0.024(3)
F2 0.097(4) 0.066(3) 0.042(3) -0.019(3) 0.024(3) 0.005(2)
F3 0.095(4) 0.065(3) 0.048(3) -0.038(3) -0.010(3) 0.002(2)
F4 0.070(4) 0.061(3) 0.128(6) 0.017(3) -0.009(4) 0.007(3)
F5 0.071(3) 0.082(4) 0.063(3) -0.031(3) 0.001(3) -0.023(3)
O1 0.106(8) 0.095(7) 0.045(5) -0.054(6) 0.018(5) 0.008(5)
C6 0.043(4) 0.031(3) 0.048(4) 0.002(3) 0.005(3) 0.004(3)

loop_
_atom_type_symbol
_atom_type_description
_atom_type_scat_dispersion_real
_atom_type_scat_dispersion_imag
_atom_type_scat_source
C C 0.0033 0.0016 'International Tables Vol C Tables 4.2.6.8 and 6.1.1.4'
H H 0.0000 0.0000 'International Tables Vol C Tables 4.2.6.8 and 6.1.1.4'
N N 0.0061 0.0033 'International Tables Vol C Tables 4.2.6.8 and 6.1.1.4'
O O 0.0106 0.0060 'International Tables Vol C Tables 4.2.6.8 and 6.1.1.4'
F F 0.0171 0.0103 'International Tables Vol C Tables 4.2.6.8 and 6.1.1.4'
Ta Ta -0.7052 6.5227 'International Tables Vol C Tables 4.2.6.8 and 6.1.1.4'

loop_
_geom_angle_atom_site_label_1
_geom_angle_atom_site_label_2
_geom_angle_atom_site_label_3
_geom_angle_site_symmetry_1
_geom_angle_site_symmetry_3
_geom_angle
F4 Ta1 F5 . . 89.5(3)
F4 Ta1 F1 . . 176.8(3)
F5 Ta1 F1 . . 89.3(3)
F4 Ta1 O1 . . 92.1(2)
F5 Ta1 O1 . . 93.55(17)
F1 Ta1 O1 . . 91.0(2)
F4 Ta1 F3 . . 90.7(3)
F5 Ta1 F3 . . 175.8(2)
F1 Ta1 F3 . . 90.2(3)
O1 Ta1 F3 . . 90.60(15)
F4 Ta1 F2 . . 88.9(3)
F5 Ta1 F2 . . 88.1(2)
F1 Ta1 F2 . . 88.1(3)
O1 Ta1 F2 . . 178.07(15)
F3 Ta1 F2 . . 87.7(2)
C1 C2 C3 . . 120.8(7)
C1 C2 H2A . . 119.6
C3 C2 H2A . . 119.6
C2 C1 C5 . . 121.5(6)
C2 C1 C6 . . 120.7(6)
C5 C1 C6 . . 117.8(5)
C1 C5 N1 . . 119.1(6)
C1 C5 C5 . 2_756 119.0(4)
N1 C5 C5 . 2_756 122.0(5)
C4 N1 C5 . . 118.9(8)
C4 N1 H1A . . 120.5
C5 N1 H1A . . 120.5
C3 C4 N1 . . 121.6(8)
C3 C4 H4A . . 119.2
N1 C4 H4A . . 119.2
C4 C3 C2 . . 118.1(7)
C4 C3 H3A . . 121.0
C2 C3 H3A . . 121.0
Ta1 O1 Ta1 7 . 180.00(2)
C1 C6 C6 . 2_756 108.2(5)
C1 C6 H6A . . 110.1
C6 C6 H6A 2_756 . 110.1
C1 C6 H6B . . 110.1
C6 C6 H6B 2_756 . 110.1
H6A C6 H6B . . 108.4

loop_
_geom_bond_atom_site_label_1
_geom_bond_atom_site_label_2
_geom_bond_site_symmetry_2
_geom_bond_distance
_geom_bond_publ_flag
Ta1 F4 . 1.877(5) y
Ta1 F5 . 1.886(5) y
Ta1 F1 . 1.886(5) y
Ta1 O1 . 1.8924(3) y
Ta1 F3 . 1.895(4) y
Ta1 F2 . 1.905(4) y
C2 C1 . 1.340(9) ?
C2 C3 . 1.381(12) ?
C2 H2A . 0.9300 ?
C1 C5 . 1.361(8) ?
C1 C6 . 1.490(8) ?
C5 N1 . 1.384(9) ?
C5 C5 2_756 1.455(13) ?
N1 C4 . 1.374(11) ?
N1 H1A . 0.8600 ?
C4 C3 . 1.366(13) ?
C4 H4A . 0.9300 ?
C3 H3A . 0.9300 ?
O1 Ta1 7 1.8924(3) ?
C6 C6 2_756 1.488(14) ?
C6 H6A . 0.9700 ?
C6 H6B . 0.9700 ?

loop_
_geom_hbond_atom_site_label_D
_geom_hbond_atom_site_label_H
_geom_hbond_atom_site_label_A
_geom_hbond_site_symmetry_A
_geom_hbond_distance_DH
_geom_hbond_distance_HA
_geom_hbond_distance_DA
_geom_hbond_angle_DHA
N1 H1A F4 5_666 0.86 2.45 3.114(10) 134.5
C4 H4A F1 3_556 0.93 2.26 3.066(9) 145.0
C6 H6A F3 5_656 0.97 2.28 3.219(8) 162.8
C6 H6B F5 7_656 0.97 2.45 3.268(9) 141.7

loop_
_geom_torsion_atom_site_label_1
_geom_torsion_atom_site_label_2
_geom_torsion_atom_site_label_3
_geom_torsion_atom_site_label_4
_geom_torsion_site_symmetry_1
_geom_torsion_site_symmetry_4
_geom_torsion
C3 C2 C1 C5 . . 0.4(11)
C3 C2 C1 C6 . . -179.6(7)
C2 C1 C5 N1 . . -0.4(10)
C6 C1 C5 N1 . . 179.6(6)
C2 C1 C5 C5 . 2_756 -179.6(8)
C6 C1 C5 C5 . 2_756 0.4(10)
C1 C5 N1 C4 . . 0.7(11)
C5 C5 N1 C4 2_756 . 179.8(8)
C5 N1 C4 C3 . . -1.0(13)
N1 C4 C3 C2 . . 1.0(14)
C1 C2 C3 C4 . . -0.7(13)
C2 C1 C6 C6 . 2_756 138.0(7)
C5 C1 C6 C6 . 2_756 -42.0(9)
